data_7047593
loop_
_publ_author_name
'Tung, Jo-Yu'
'Chen, Yi-Chun'
'Liu, Ta-Kang'
'Tsai, Wei-Joe'
'Lin, Hsiang-Yin'
'Chen, Jyh-Horung'
'Chang, Yu-Chang'

_publ_section_title
;
 The \h1-H--C&#x2026;Hg agostic interactions in mercury complexes of
 N-confused porphyrin
;
_journal_name_full 'Dalton Transactions'
_journal_paper_doi 10.1039/C8DT02895H
_journal_year 2018
_chemical_formula_moiety 'C53 H37 Hg I N4 O2'
_chemical_formula_sum 'C53 H37 Hg I N4 O2'
_chemical_formula_weight 1089.35
_space_group_crystal_system tetragonal
_space_group_IT_number 88
_space_group_name_Hall '-I 4ad'
_space_group_name_H-M_alt 'I 41/a'
_symmetry_space_group_name_Hall '-I 4ad'
_symmetry_space_group_name_H-M 'I 41/a :2'
_atom_sites_solution_hydrogens geom
_audit_creation_method SHELXL-2014/7
_audit_update_record
;
2018-06-21 deposited with the CCDC.
2018-09-19 downloaded from the CCDC.
;
_cell_angle_alpha 90
_cell_angle_beta 90
_cell_angle_gamma 90
_cell_formula_units_Z 16
_cell_length_a 31.7147(18)
_cell_length_b 31.7147(18)
_cell_length_c 18.7690(13)
_cell_measurement_reflns_used 9128
_cell_measurement_temperature 150(2)
_cell_measurement_theta_max 26.168
_cell_measurement_theta_min 2.971
_cell_volume 18878(2)
_computing_cell_refinement 'SAINT V7.34A (Bruker AXS, 2006)'
_computing_data_collection 'APEX2 (Bruker AXS, 2010)'
_computing_data_reduction 'SAINT V7.34A (Bruker AXS, 2006)'
_computing_structure_refinement 'SHELXL-2014/7 (Sheldrick, 2014)'
_computing_structure_solution 'SHELXL-2014/7 (Sheldrick, 2014)'
_diffrn_ambient_temperature 150(2)
_diffrn_measured_fraction_theta_full 0.999
_diffrn_measured_fraction_theta_max 0.996
_diffrn_measurement_device_type 'Bruker APEX-II CCD'
_diffrn_measurement_method '\f and \w scans'
_diffrn_radiation_probe x-ray
_diffrn_radiation_type MoK\a
_diffrn_radiation_wavelength 0.71073
_diffrn_reflns_av_R_equivalents 0.1026
_diffrn_reflns_av_unetI/netI 0.0355
_diffrn_reflns_Laue_measured_fraction_full 0.999
_diffrn_reflns_Laue_measured_fraction_max 0.996
_diffrn_reflns_limit_h_max 35
_diffrn_reflns_limit_h_min -39
_diffrn_reflns_limit_k_max 39
_diffrn_reflns_limit_k_min -39
_diffrn_reflns_limit_l_max 23
_diffrn_reflns_limit_l_min -23
_diffrn_reflns_number 176692
_diffrn_reflns_point_group_measured_fraction_full 0.999
_diffrn_reflns_point_group_measured_fraction_max 0.996
_diffrn_reflns_theta_full 25.242
_diffrn_reflns_theta_max 26.474
_diffrn_reflns_theta_min 2.830
_exptl_absorpt_coefficient_mu 3.959
_exptl_absorpt_correction_T_max 0.9281
_exptl_absorpt_correction_T_min 0.6379
_exptl_absorpt_correction_type multi-scan
_exptl_absorpt_process_details 'SADABS V2012/1 (Bruker AXS Inc.)'
_exptl_crystal_colour blue
_exptl_crystal_density_diffrn 1.533
_exptl_crystal_description parallelepiped
_exptl_crystal_F_000 8512
_exptl_crystal_size_max 0.390
_exptl_crystal_size_mid 0.370
_exptl_crystal_size_min 0.270
_refine_diff_density_max 1.600
_refine_diff_density_min -0.911
_refine_diff_density_rms 0.124
_refine_ls_extinction_method none
_refine_ls_goodness_of_fit_ref 1.056
_refine_ls_hydrogen_treatment constr
_refine_ls_matrix_type full
_refine_ls_number_parameters 550
_refine_ls_number_reflns 9718
_refine_ls_number_restraints 0
_refine_ls_restrained_S_all 1.056
_refine_ls_R_factor_all 0.0667
_refine_ls_R_factor_gt 0.0360
_refine_ls_shift/su_max 0.003
_refine_ls_shift/su_mean 0.000
_refine_ls_structure_factor_coef Fsqd
_refine_ls_weighting_details 'w=1/[\s^2^(Fo^2^)+(0.0501P)^2^+109.1530P] where P=(Fo^2^+2Fc^2^)/3'
_refine_ls_weighting_scheme calc
_refine_ls_wR_factor_gt 0.0835
_refine_ls_wR_factor_ref 0.1009
_reflns_Friedel_coverage 0.000
_reflns_number_gt 7198
_reflns_number_total 9718
_reflns_threshold_expression 'I > 2\s(I)'
_cod_data_source_file c8dt02895h2.cif
_cod_data_source_block hgi20206_sq
_cod_original_cell_volume 18878(3)
_cod_database_code 7047593
_shelx_shelxl_version_number 2014/7
_shelx_space_group_comment
;
The symmetry employed for this shelxl refinement is uniquely defined
by the following loop, which should always be used as a source of
symmetry information in preference to the above space-group names.
They are only intended as comments.
;
_shelx_estimated_absorpt_t_min 0.307
_shelx_estimated_absorpt_t_max 0.415

loop_
_space_group_symop_operation_xyz
'x, y, z'
'-x+1/2, -y, z+1/2'
'-y+3/4, x+1/4, z+1/4'
'y+3/4, -x+3/4, z+3/4'
'x+1/2, y+1/2, z+1/2'
'-x+1, -y+1/2, z+1'
'-y+5/4, x+3/4, z+3/4'
'y+5/4, -x+5/4, z+5/4'
'-x, -y, -z'
'x-1/2, y, -z-1/2'
'y-3/4, -x-1/4, -z-1/4'
'-y-3/4, x-3/4, -z-3/4'
'-x+1/2, -y+1/2, -z+1/2'
'x, y+1/2, -z'
'y-1/4, -x+1/4, -z+1/4'
'-y-1/4, x-1/4, -z-1/4'

loop_
_atom_site_label
_atom_site_type_symbol
_atom_site_fract_x
_atom_site_fract_y
_atom_site_fract_z
_atom_site_U_iso_or_equiv
_atom_site_adp_type
_atom_site_occupancy
_atom_site_site_symmetry_order
_atom_site_calc_flag
_atom_site_refinement_flags_posn
_atom_site_refinement_flags_adp
Hg Hg 0.66164(2) 0.74857(2) 0.86316(2) 0.02370(7) Uani 1 1 d . .
I I 0.62038(2) 0.80595(2) 0.93763(2) 0.03971(11) Uani 1 1 d . .
O1 O 0.78504(11) 0.87781(11) 1.10915(18) 0.0270(8) Uani 1 1 d . .
O2 O 0.80703(12) 0.87777(12) 0.9954(2) 0.0325(9) Uani 1 1 d . .
N1 N 0.67999(12) 0.76849(12) 0.7453(2) 0.0184(8) Uani 1 1 d . .
N2 N 0.64895(13) 0.68821(12) 0.8062(2) 0.0222(9) Uani 1 1 d . .
N3 N 0.70070(13) 0.70039(13) 0.9358(2) 0.0204(9) Uani 1 1 d . .
N4 N 0.74363(13) 0.82261(12) 0.9570(2) 0.0210(9) Uani 1 1 d . .
C1 C 0.70137(15) 0.80437(14) 0.7235(3) 0.0184(10) Uani 1 1 d . .
C2 C 0.69310(15) 0.81062(15) 0.6478(3) 0.0209(10) Uani 1 1 d . .
H2A H 0.7039 0.8327 0.6187 0.025 Uiso 1 1 calc R U
C3 C 0.66759(15) 0.77963(15) 0.6270(3) 0.0192(10) Uani 1 1 d . .
H3A H 0.6570 0.7755 0.5801 0.023 Uiso 1 1 calc R U
C4 C 0.65873(14) 0.75333(14) 0.6882(3) 0.0173(10) Uani 1 1 d . .
C5 C 0.63180(15) 0.71699(14) 0.6872(3) 0.0189(10) Uani 1 1 d . .
C6 C 0.62748(16) 0.68771(15) 0.7424(3) 0.0223(11) Uani 1 1 d . .
C7 C 0.59954(17) 0.65104(17) 0.7419(3) 0.0296(12) Uani 1 1 d . .
H7A H 0.5809 0.6431 0.7046 0.036 Uiso 1 1 calc R U
C8 C 0.60503(18) 0.63050(18) 0.8044(3) 0.0330(13) Uani 1 1 d . .
H8A H 0.5908 0.6056 0.8192 0.040 Uiso 1 1 calc R U
C9 C 0.63647(17) 0.65327(16) 0.8444(3) 0.0278(12) Uani 1 1 d . .
C10 C 0.65330(17) 0.64072(16) 0.9103(3) 0.0270(12) Uani 1 1 d . .
C11 C 0.68648(16) 0.66111(15) 0.9467(3) 0.0237(11) Uani 1 1 d . .
C12 C 0.71177(18) 0.64173(17) 1.0024(3) 0.0295(12) Uani 1 1 d . .
H12A H 0.7089 0.6136 1.0193 0.035 Uiso 1 1 calc R U
C13 C 0.73980(18) 0.67004(17) 1.0259(3) 0.0290(12) Uani 1 1 d . .
H13A H 0.7605 0.6659 1.0618 0.035 Uiso 1 1 calc R U
C14 C 0.73214(16) 0.70855(16) 0.9853(3) 0.0218(11) Uani 1 1 d . .
C15 C 0.75234(15) 0.74689(16) 0.9937(3) 0.0219(11) Uani 1 1 d . .
C16 C 0.74692(15) 0.77943(15) 0.9414(3) 0.0197(10) Uani 1 1 d . .
C17 C 0.74184(15) 0.77622(15) 0.8682(3) 0.0207(10) Uani 1 1 d . .
H17A H 0.7630 0.7581 0.8432 0.025 Uiso 1 1 calc R U
C18 C 0.73608(15) 0.81699(15) 0.8391(3) 0.0197(10) Uani 1 1 d . .
C19 C 0.73747(15) 0.84453(15) 0.8968(3) 0.0215(11) Uani 1 1 d . .
H19A H 0.7345 0.8743 0.8939 0.026 Uiso 1 1 calc R U
C20 C 0.72569(15) 0.82939(15) 0.7677(3) 0.0206(10) Uani 1 1 d . .
C21 C 0.60665(15) 0.71013(15) 0.6215(3) 0.0203(10) Uani 1 1 d . .
C22 C 0.57949(15) 0.74132(16) 0.5964(3) 0.0228(11) Uani 1 1 d . .
H22A H 0.5769 0.7671 0.6219 0.027 Uiso 1 1 calc R U
C23 C 0.55624(16) 0.73529(18) 0.5350(3) 0.0283(12) Uani 1 1 d . .
H23A H 0.5383 0.7571 0.5180 0.034 Uiso 1 1 calc R U
C24 C 0.55905(17) 0.69720(19) 0.4978(3) 0.0323(13) Uani 1 1 d . .
H24A H 0.5426 0.6927 0.4562 0.039 Uiso 1 1 calc R U
C25 C 0.58589(17) 0.66624(17) 0.5221(3) 0.0285(12) Uani 1 1 d . .
H25A H 0.5879 0.6403 0.4971 0.034 Uiso 1 1 calc R U
C26 C 0.60977(16) 0.67254(16) 0.5821(3) 0.0243(11) Uani 1 1 d . .
H26A H 0.6287 0.6512 0.5973 0.029 Uiso 1 1 calc R U
C27 C 0.63404(17) 0.60301(17) 0.9459(3) 0.0291(12) Uani 1 1 d . .
C28 C 0.6399(2) 0.56260(19) 0.9223(4) 0.0500(18) Uani 1 1 d . .
H28A H 0.6565 0.5578 0.8810 0.060 Uiso 1 1 calc R U
C29 C 0.6220(2) 0.5284(2) 0.9577(5) 0.054(2) Uani 1 1 d . .
H29A H 0.6266 0.5005 0.9409 0.065 Uiso 1 1 calc R U
C30 C 0.5978(2) 0.5353(2) 1.0170(4) 0.0481(18) Uani 1 1 d . .
H30A H 0.5852 0.5123 1.0413 0.058 Uiso 1 1 calc R U
C31 C 0.5920(3) 0.5750(3) 1.0406(4) 0.062(2) Uani 1 1 d . .
H31A H 0.5750 0.5800 1.0815 0.074 Uiso 1 1 calc R U
C32 C 0.6103(2) 0.6084(2) 1.0059(3) 0.0469(17) Uani 1 1 d . .
H32A H 0.6064 0.6361 1.0242 0.056 Uiso 1 1 calc R U
C33 C 0.78054(16) 0.75470(16) 1.0557(3) 0.0233(11) Uani 1 1 d . .
C34 C 0.76923(18) 0.74231(18) 1.1251(3) 0.0296(12) Uani 1 1 d . .
H34A H 0.7433 0.7281 1.1332 0.036 Uiso 1 1 calc R U
C35 C 0.7959(2) 0.75082(19) 1.1813(3) 0.0372(14) Uani 1 1 d . .
H35A H 0.7879 0.7423 1.2280 0.045 Uiso 1 1 calc R U
C36 C 0.83379(19) 0.77134(19) 1.1716(3) 0.0361(14) Uani 1 1 d . .
H36A H 0.8519 0.7767 1.2109 0.043 Uiso 1 1 calc R U
C37 C 0.84500(17) 0.78390(18) 1.1038(3) 0.0317(13) Uani 1 1 d . .
H37A H 0.8710 0.7982 1.0966 0.038 Uiso 1 1 calc R U
C38 C 0.81889(16) 0.77598(16) 1.0462(3) 0.0244(11) Uani 1 1 d . .
H38A H 0.8270 0.7850 0.9999 0.029 Uiso 1 1 calc R U
C39 C 0.74089(16) 0.87157(15) 0.7447(3) 0.0212(10) Uani 1 1 d . .
C40 C 0.78111(17) 0.88505(16) 0.7653(3) 0.0278(12) Uani 1 1 d . .
H40A H 0.7987 0.8669 0.7924 0.033 Uiso 1 1 calc R U
C41 C 0.79527(19) 0.92476(18) 0.7461(3) 0.0366(14) Uani 1 1 d . .
H41A H 0.8224 0.9340 0.7610 0.044 Uiso 1 1 calc R U
C42 C 0.7701(2) 0.95126(18) 0.7051(4) 0.0436(16) Uani 1 1 d . .
H42A H 0.7801 0.9783 0.6915 0.052 Uiso 1 1 calc R U
C43 C 0.7307(2) 0.93806(18) 0.6843(3) 0.0379(14) Uani 1 1 d . .
H43A H 0.7136 0.9560 0.6560 0.046 Uiso 1 1 calc R U
C44 C 0.71575(17) 0.89880(16) 0.7045(3) 0.0268(11) Uani 1 1 d . .
H44A H 0.6882 0.8903 0.6909 0.032 Uiso 1 1 calc R U
C45 C 0.74217(16) 0.84225(16) 1.0273(3) 0.0251(11) Uani 1 1 d . .
H45A H 0.7395 0.8202 1.0644 0.030 Uiso 1 1 calc R U
H45B H 0.7173 0.8610 1.0305 0.030 Uiso 1 1 calc R U
C46 C 0.78226(16) 0.86771(15) 1.0398(3) 0.0238(11) Uani 1 1 d . .
C47 C 0.82186(17) 0.90276(18) 1.1276(3) 0.0316(13) Uani 1 1 d . .
H47A H 0.8236 0.9280 1.0967 0.038 Uiso 1 1 calc R U
H47B H 0.8479 0.8859 1.1211 0.038 Uiso 1 1 calc R U
C48 C 0.81720(17) 0.91566(17) 1.2042(3) 0.0288(12) Uani 1 1 d . .
C49 C 0.83388(17) 0.89093(18) 1.2580(3) 0.0314(13) Uani 1 1 d . .
H49A H 0.8474 0.8651 1.2465 0.038 Uiso 1 1 calc R U
C50 C 0.83097(17) 0.90353(19) 1.3284(3) 0.0305(13) Uani 1 1 d . .
H50A H 0.8427 0.8863 1.3649 0.037 Uiso 1 1 calc R U
C51 C 0.81123(19) 0.9408(2) 1.3461(3) 0.0376(14) Uani 1 1 d . .
H51A H 0.8096 0.9495 1.3945 0.045 Uiso 1 1 calc R U
C52 C 0.79414(19) 0.96519(18) 1.2942(3) 0.0361(14) Uani 1 1 d . .
H52A H 0.7800 0.9906 1.3064 0.043 Uiso 1 1 calc R U
C53 C 0.79728(18) 0.95278(17) 1.2218(3) 0.0318(13) Uani 1 1 d . .
H53A H 0.7856 0.9701 1.1855 0.038 Uiso 1 1 calc R U

loop_
_atom_site_aniso_label
_atom_site_aniso_U_11
_atom_site_aniso_U_22
_atom_site_aniso_U_33
_atom_site_aniso_U_23
_atom_site_aniso_U_13
_atom_site_aniso_U_12
Hg 0.02911(12) 0.02136(11) 0.02065(11) 0.00016(8) -0.00175(8) -0.00176(8)
I 0.0470(2) 0.0367(2) 0.0355(2) -0.00249(17) 0.00654(18) 0.01106(18)
O1 0.030(2) 0.032(2) 0.0188(18) -0.0044(15) 0.0001(15) -0.0075(16)
O2 0.039(2) 0.033(2) 0.025(2) -0.0021(17) 0.0043(17) -0.0121(18)
N1 0.022(2) 0.015(2) 0.018(2) 0.0048(16) 0.0000(17) 0.0001(16)
N2 0.028(2) 0.017(2) 0.022(2) 0.0041(17) -0.0062(18) -0.0057(17)
N3 0.025(2) 0.024(2) 0.012(2) 0.0040(16) -0.0059(16) -0.0065(17)
N4 0.024(2) 0.018(2) 0.020(2) -0.0026(17) 0.0001(17) -0.0012(17)
C1 0.022(2) 0.012(2) 0.021(3) 0.0010(19) -0.002(2) 0.0016(19)
C2 0.022(2) 0.020(2) 0.021(3) 0.003(2) -0.001(2) 0.005(2)
C3 0.021(2) 0.020(2) 0.016(3) 0.0032(19) -0.0024(19) 0.0015(19)
C4 0.019(2) 0.015(2) 0.019(2) -0.0003(19) -0.0019(19) 0.0010(18)
C5 0.022(2) 0.018(2) 0.016(2) -0.0029(19) -0.0044(19) 0.0035(19)
C6 0.025(3) 0.019(2) 0.024(3) -0.003(2) -0.005(2) -0.001(2)
C7 0.031(3) 0.030(3) 0.027(3) 0.000(2) -0.008(2) -0.007(2)
C8 0.037(3) 0.033(3) 0.030(3) 0.006(2) -0.008(2) -0.015(2)
C9 0.036(3) 0.017(3) 0.030(3) 0.003(2) -0.009(2) -0.006(2)
C10 0.035(3) 0.021(3) 0.025(3) 0.008(2) -0.004(2) -0.011(2)
C11 0.031(3) 0.018(2) 0.022(3) 0.005(2) -0.003(2) -0.001(2)
C12 0.041(3) 0.021(3) 0.027(3) 0.011(2) -0.004(2) -0.008(2)
C13 0.034(3) 0.032(3) 0.020(3) 0.008(2) -0.008(2) -0.004(2)
C14 0.025(3) 0.024(3) 0.016(2) 0.005(2) -0.005(2) 0.002(2)
C15 0.022(3) 0.028(3) 0.016(2) 0.006(2) -0.003(2) -0.002(2)
C16 0.021(2) 0.019(2) 0.019(3) -0.0012(19) -0.002(2) -0.0049(19)
C17 0.018(2) 0.024(3) 0.020(3) 0.000(2) -0.0010(19) -0.0005(19)
C18 0.019(2) 0.019(2) 0.021(3) 0.0000(19) -0.003(2) -0.0035(19)
C19 0.024(3) 0.016(2) 0.024(3) 0.002(2) -0.002(2) -0.0028(19)
C20 0.023(3) 0.016(2) 0.023(3) -0.0011(19) 0.001(2) 0.0006(19)
C21 0.021(2) 0.020(2) 0.020(3) 0.0030(19) -0.0006(19) -0.0042(19)
C22 0.023(3) 0.024(3) 0.022(3) -0.001(2) -0.001(2) -0.002(2)
C23 0.021(3) 0.037(3) 0.026(3) 0.009(2) -0.004(2) -0.001(2)
C24 0.028(3) 0.052(4) 0.017(3) -0.002(2) -0.005(2) -0.014(3)
C25 0.027(3) 0.031(3) 0.027(3) -0.008(2) 0.001(2) -0.009(2)
C26 0.025(3) 0.020(3) 0.027(3) 0.001(2) 0.002(2) -0.002(2)
C27 0.034(3) 0.026(3) 0.028(3) 0.009(2) -0.011(2) -0.009(2)
C28 0.051(4) 0.028(3) 0.072(5) 0.019(3) 0.015(4) 0.004(3)
C29 0.047(4) 0.027(3) 0.090(6) 0.024(4) 0.001(4) 0.002(3)
C30 0.047(4) 0.044(4) 0.053(4) 0.031(3) -0.015(3) -0.020(3)
C31 0.071(5) 0.068(5) 0.047(4) 0.011(4) 0.009(4) -0.028(4)
C32 0.071(5) 0.034(3) 0.036(4) 0.001(3) 0.006(3) -0.018(3)
C33 0.026(3) 0.024(3) 0.020(3) 0.003(2) -0.006(2) 0.003(2)
C34 0.033(3) 0.037(3) 0.019(3) 0.009(2) -0.005(2) -0.010(2)
C35 0.047(4) 0.042(3) 0.022(3) 0.010(3) -0.006(3) -0.010(3)
C36 0.037(3) 0.040(3) 0.032(3) 0.000(3) -0.014(3) 0.002(3)
C37 0.026(3) 0.033(3) 0.036(3) -0.003(2) -0.004(2) -0.004(2)
C38 0.023(3) 0.028(3) 0.022(3) 0.003(2) -0.001(2) -0.001(2)
C39 0.027(3) 0.017(2) 0.020(3) 0.0008(19) 0.002(2) -0.001(2)
C40 0.029(3) 0.021(3) 0.033(3) 0.004(2) 0.001(2) 0.002(2)
C41 0.033(3) 0.033(3) 0.044(4) 0.004(3) 0.002(3) -0.011(3)
C42 0.054(4) 0.020(3) 0.057(4) 0.013(3) 0.009(3) -0.008(3)
C43 0.049(4) 0.025(3) 0.040(4) 0.007(3) -0.004(3) -0.001(3)
C44 0.030(3) 0.022(3) 0.028(3) 0.000(2) -0.002(2) 0.001(2)
C45 0.024(3) 0.027(3) 0.024(3) -0.006(2) 0.000(2) -0.003(2)
C46 0.031(3) 0.019(2) 0.022(3) -0.001(2) -0.002(2) 0.003(2)
C47 0.028(3) 0.033(3) 0.034(3) -0.005(2) 0.000(2) -0.012(2)
C48 0.026(3) 0.033(3) 0.028(3) -0.001(2) 0.000(2) -0.008(2)
C49 0.027(3) 0.031(3) 0.036(3) 0.003(2) -0.001(2) -0.001(2)
C50 0.032(3) 0.042(3) 0.018(3) 0.007(2) -0.005(2) -0.011(2)
C51 0.043(4) 0.044(4) 0.026(3) -0.003(3) -0.001(3) -0.008(3)
C52 0.041(3) 0.028(3) 0.039(4) -0.007(3) -0.005(3) 0.000(3)
C53 0.037(3) 0.027(3) 0.032(3) 0.001(2) -0.008(2) 0.001(2)

loop_
_atom_type_symbol
_atom_type_description
_atom_type_scat_dispersion_real
_atom_type_scat_dispersion_imag
_atom_type_scat_source
C C 0.0033 0.0016 'International Tables Vol C Tables 4.2.6.8 and 6.1.1.4'
H H 0.0000 0.0000 'International Tables Vol C Tables 4.2.6.8 and 6.1.1.4'
N N 0.0061 0.0033 'International Tables Vol C Tables 4.2.6.8 and 6.1.1.4'
O O 0.0106 0.0060 'International Tables Vol C Tables 4.2.6.8 and 6.1.1.4'
I I -0.4742 1.8119 'International Tables Vol C Tables 4.2.6.8 and 6.1.1.4'
Hg Hg -2.3894 9.2266 'International Tables Vol C Tables 4.2.6.8 and 6.1.1.4'

loop_
_geom_angle_atom_site_label_1
_geom_angle_atom_site_label_2
_geom_angle_atom_site_label_3
_geom_angle
N2 Hg N1 79.97(14)
N2 Hg N3 79.54(14)
N1 Hg N3 125.04(14)
N2 Hg I 139.11(11)
N1 Hg I 115.56(9)
N3 Hg I 113.24(10)
N2 Hg C17 117.85(15)
N1 Hg C17 73.41(14)
N3 Hg C17 72.47(14)
I Hg C17 103.00(11)
C46 O1 C47 114.4(4)
C4 N1 C1 107.6(4)
C4 N1 Hg 121.4(3)
C1 N1 Hg 127.8(3)
C9 N2 C6 107.5(4)
C9 N2 Hg 119.5(3)
C6 N2 Hg 121.1(3)
C11 N3 C14 108.3(4)
C11 N3 Hg 120.4(3)
C14 N3 Hg 129.4(3)
C19 N4 C16 109.9(4)
C19 N4 C45 122.4(4)
C16 N4 C45 127.4(4)
N1 C1 C20 124.5(4)
N1 C1 C2 108.1(4)
C20 C1 C2 127.4(4)
C3 C2 C1 107.1(4)
C3 C2 H2A 126.4
C1 C2 H2A 126.4
C2 C3 C4 108.1(4)
C2 C3 H3A 126.0
C4 C3 H3A 126.0
N1 C4 C3 109.1(4)
N1 C4 C5 126.3(4)
C3 C4 C5 124.6(4)
C6 C5 C4 125.6(4)
C6 C5 C21 117.7(4)
C4 C5 C21 116.6(4)
N2 C6 C5 126.0(4)
N2 C6 C7 108.3(4)
C5 C6 C7 125.7(5)
C8 C7 C6 107.5(5)
C8 C7 H7A 126.3
C6 C7 H7A 126.3
C7 C8 C9 107.4(5)
C7 C8 H8A 126.3
C9 C8 H8A 126.3
N2 C9 C10 125.2(5)
N2 C9 C8 109.3(4)
C10 C9 C8 125.4(5)
C9 C10 C11 125.4(5)
C9 C10 C27 117.6(5)
C11 C10 C27 117.0(4)
N3 C11 C12 108.4(4)
N3 C11 C10 127.1(4)
C12 C11 C10 124.4(4)
C13 C12 C11 108.7(5)
C13 C12 H12A 125.7
C11 C12 H12A 125.7
C12 C13 C14 106.2(5)
C12 C13 H13A 126.9
C14 C13 H13A 126.9
C15 C14 N3 125.0(4)
C15 C14 C13 126.8(5)
N3 C14 C13 108.2(4)
C14 C15 C16 119.9(4)
C14 C15 C33 120.9(4)
C16 C15 C33 119.2(4)
C17 C16 N4 105.7(4)
C17 C16 C15 129.7(5)
N4 C16 C15 124.5(4)
C16 C17 C18 109.3(4)
C16 C17 Hg 99.7(3)
C18 C17 Hg 99.3(3)
C16 C17 H17A 115.5
C18 C17 H17A 115.5
Hg C17 H17A 115.5
C19 C18 C17 105.6(4)
C19 C18 C20 124.2(4)
C17 C18 C20 129.8(4)
N4 C19 C18 109.5(4)
N4 C19 H19A 125.2
C18 C19 H19A 125.2
C1 C20 C18 122.1(4)
C1 C20 C39 121.5(4)
C18 C20 C39 116.4(4)
C22 C21 C26 117.9(5)
C22 C21 C5 120.6(4)
C26 C21 C5 121.6(4)
C23 C22 C21 120.9(5)
C23 C22 H22A 119.6
C21 C22 H22A 119.6
C24 C23 C22 120.1(5)
C24 C23 H23A 119.9
C22 C23 H23A 119.9
C23 C24 C25 119.4(5)
C23 C24 H24A 120.3
C25 C24 H24A 120.3
C26 C25 C24 120.6(5)
C26 C25 H25A 119.7
C24 C25 H25A 119.7
C25 C26 C21 121.1(5)
C25 C26 H26A 119.5
C21 C26 H26A 119.5
C32 C27 C28 117.3(5)
C32 C27 C10 119.4(5)
C28 C27 C10 123.2(6)
C27 C28 C29 121.3(7)
C27 C28 H28A 119.3
C29 C28 H28A 119.3
C28 C29 C30 119.4(7)
C28 C29 H29A 120.3
C30 C29 H29A 120.3
C31 C30 C29 119.7(6)
C31 C30 H30A 120.2
C29 C30 H30A 120.2
C30 C31 C32 120.4(7)
C30 C31 H31A 119.8
C32 C31 H31A 119.8
C27 C32 C31 121.9(7)
C27 C32 H32A 119.0
C31 C32 H32A 119.0
C34 C33 C38 118.3(5)
C34 C33 C15 121.6(5)
C38 C33 C15 120.0(5)
C35 C34 C33 119.8(5)
C35 C34 H34A 120.1
C33 C34 H34A 120.1
C34 C35 C36 121.7(5)
C34 C35 H35A 119.2
C36 C35 H35A 119.2
C35 C36 C37 118.9(5)
C35 C36 H36A 120.6
C37 C36 H36A 120.6
C38 C37 C36 120.9(5)
C38 C37 H37A 119.5
C36 C37 H37A 119.5
C37 C38 C33 120.4(5)
C37 C38 H38A 119.8
C33 C38 H38A 119.8
C44 C39 C40 118.7(5)
C44 C39 C20 121.9(5)
C40 C39 C20 119.3(4)
C41 C40 C39 120.1(5)
C41 C40 H40A 119.9
C39 C40 H40A 119.9
C42 C41 C40 120.5(5)
C42 C41 H41A 119.8
C40 C41 H41A 119.8
C41 C42 C43 119.6(5)
C41 C42 H42A 120.2
C43 C42 H42A 120.2
C44 C43 C42 120.5(5)
C44 C43 H43A 119.7
C42 C43 H43A 119.7
C43 C44 C39 120.5(5)
C43 C44 H44A 119.7
C39 C44 H44A 119.7
N4 C45 C46 109.8(4)
N4 C45 H45A 109.7
C46 C45 H45A 109.7
N4 C45 H45B 109.7
C46 C45 H45B 109.7
H45A C45 H45B 108.2
O2 C46 O1 124.8(5)
O2 C46 C45 125.9(5)
O1 C46 C45 109.3(4)
O1 C47 C48 107.3(4)
O1 C47 H47A 110.3
C48 C47 H47A 110.3
O1 C47 H47B 110.3
C48 C47 H47B 110.3
H47A C47 H47B 108.5
C49 C48 C53 119.0(5)
C49 C48 C47 120.4(5)
C53 C48 C47 120.5(5)
C48 C49 C50 120.5(5)
C48 C49 H49A 119.7
C50 C49 H49A 119.7
C49 C50 C51 120.5(5)
C49 C50 H50A 119.8
C51 C50 H50A 119.8
C52 C51 C50 119.8(6)
C52 C51 H51A 120.1
C50 C51 H51A 120.1
C51 C52 C53 120.1(6)
C51 C52 H52A 119.9
C53 C52 H52A 119.9
C48 C53 C52 120.0(5)
C48 C53 H53A 120.0
C52 C53 H53A 120.0

loop_
_geom_bond_atom_site_label_1
_geom_bond_atom_site_label_2
_geom_bond_distance
Hg N2 2.230(4)
Hg N1 2.373(4)
Hg N3 2.394(4)
Hg I 2.6415(4)
Hg C17 2.692(5)
O1 C46 1.344(6)
O1 C47 1.452(6)
O2 C46 1.188(6)
N1 C4 1.354(6)
N1 C1 1.386(6)
N2 C9 1.378(6)
N2 C6 1.378(6)
N3 C11 1.341(6)
N3 C14 1.387(6)
N4 C19 1.341(6)
N4 C16 1.404(6)
N4 C45 1.459(6)
C1 C20 1.383(7)
C1 C2 1.459(7)
C2 C3 1.331(7)
C2 H2A 0.9500
C3 C4 1.448(7)
C3 H3A 0.9500
C4 C5 1.435(7)
C5 C6 1.397(7)
C5 C21 1.485(7)
C6 C7 1.462(7)
C7 C8 1.352(8)
C7 H7A 0.9500
C8 C9 1.442(7)
C8 H8A 0.9500
C9 C10 1.405(7)
C10 C11 1.411(7)
C10 C27 1.499(7)
C11 C12 1.454(7)
C12 C13 1.338(8)
C12 H12A 0.9500
C13 C14 1.460(7)
C13 H13A 0.9500
C14 C15 1.383(7)
C15 C16 1.435(7)
C15 C33 1.489(7)
C16 C17 1.386(7)
C17 C18 1.416(7)
C17 H17A 1.0000
C18 C19 1.391(7)
C18 C20 1.435(7)
C19 H19A 0.9500
C20 C39 1.486(7)
C21 C22 1.394(7)
C21 C26 1.407(7)
C22 C23 1.382(7)
C22 H22A 0.9500
C23 C24 1.398(8)
C23 H23A 0.9500
C24 C25 1.377(8)
C24 H24A 0.9500
C25 C26 1.372(7)
C25 H25A 0.9500
C26 H26A 0.9500
C27 C32 1.365(9)
C27 C28 1.369(9)
C28 C29 1.394(9)
C28 H28A 0.9500
C29 C30 1.369(10)
C29 H29A 0.9500
C30 C31 1.349(11)
C30 H30A 0.9500
C31 C32 1.373(9)
C31 H31A 0.9500
C32 H32A 0.9500
C33 C34 1.407(7)
C33 C38 1.403(7)
C34 C35 1.378(8)
C34 H34A 0.9500
C35 C36 1.380(8)
C35 H35A 0.9500
C36 C37 1.380(8)
C36 H36A 0.9500
C37 C38 1.385(7)
C37 H37A 0.9500
C38 H38A 0.9500
C39 C44 1.396(7)
C39 C40 1.400(7)
C40 C41 1.384(8)
C40 H40A 0.9500
C41 C42 1.391(9)
C41 H41A 0.9500
C42 C43 1.374(9)
C42 H42A 0.9500
C43 C44 1.385(8)
C43 H43A 0.9500
C44 H44A 0.9500
C45 C46 1.524(7)
C45 H45A 0.9900
C45 H45B 0.9900
C47 C48 1.502(8)
C47 H47A 0.9900
C47 H47B 0.9900
C48 C49 1.383(8)
C48 C53 1.376(8)
C49 C50 1.385(8)
C49 H49A 0.9500
C50 C51 1.379(9)
C50 H50A 0.9500
C51 C52 1.356(8)
C51 H51A 0.9500
C52 C53 1.418(8)
C52 H52A 0.9500
C53 H53A 0.9500
